data_7007636
loop_
_publ_author_name
'Melnick, Jonathan G.'
'Parkin, Gerard'

_publ_section_title
;
 Methyl and arylchalcogenolate complexes of cadmium in a sulfur rich
 coordination environment: syntheses and structural characterization of
 the tris(2-mercapto-1-tert-butylimidazolyl)hydroborato cadmium
 complexes [Tm(Bu(t))]CdMe, and [Tm(Bu(t))]CdEAr (E = O, S, Se, Te) and
 analysis of the bonding in chalcogenolate compounds.
;
_journal_issue 35
_journal_name_full 'Dalton transactions (Cambridge, England : 2003)'
_journal_page_first 4207
_journal_page_last 4210
_journal_paper_doi 10.1039/b607916d
_journal_year 2006
_chemical_formula_sum 'C27 H39 B Cd N6 S4'
_chemical_formula_weight 699.09
_chemical_name_systematic
;
?
;
_space_group_IT_number 14
_symmetry_cell_setting monoclinic
_symmetry_space_group_name_Hall '-P 2ybc'
_symmetry_space_group_name_H-M 'P 1 21/c 1'
_atom_sites_solution_hydrogens geom
_atom_sites_solution_primary direct
_atom_sites_solution_secondary difmap
_audit_creation_method SHELXL-97
_cell_angle_alpha 90.00
_cell_angle_beta 112.1490(10)
_cell_angle_gamma 90.00
_cell_formula_units_Z 4
_cell_length_a 10.2408(7)
_cell_length_b 32.833(2)
_cell_length_c 10.4732(7)
_cell_measurement_reflns_used 4842
_cell_measurement_temperature 243(2)
_cell_measurement_theta_max 25.220
_cell_measurement_theta_min 2.644
_cell_volume 3261.6(4)
_computing_cell_refinement 'Bruker SMART'
_computing_data_collection 'Bruker SMART'
_computing_data_reduction 'Bruker SHELXTL'
_computing_molecular_graphics 'Bruker SHELXTL'
_computing_publication_material 'Bruker SHELXTL'
_computing_structure_refinement 'SHELXL-97 (Sheldrick, 1997)'
_computing_structure_solution 'SHELXS-97 (Sheldrick, 1990)'
_diffrn_ambient_temperature 243(2)
_diffrn_measured_fraction_theta_full 0.922
_diffrn_measured_fraction_theta_max 0.922
_diffrn_measurement_device_type 'CCD area detector'
_diffrn_measurement_method 'phi and omega scans'
_diffrn_radiation_monochromator graphite
_diffrn_radiation_source 'fine-focus sealed tube'
_diffrn_radiation_type MoK\a
_diffrn_radiation_wavelength 0.71073
_diffrn_reflns_av_R_equivalents 0.0289
_diffrn_reflns_av_sigmaI/netI 0.0324
_diffrn_reflns_limit_h_max 8
_diffrn_reflns_limit_h_min -13
_diffrn_reflns_limit_k_max 41
_diffrn_reflns_limit_k_min -34
_diffrn_reflns_limit_l_max 13
_diffrn_reflns_limit_l_min -13
_diffrn_reflns_number 22238
_diffrn_reflns_theta_full 28.31
_diffrn_reflns_theta_max 28.31
_diffrn_reflns_theta_min 2.15
_exptl_absorpt_coefficient_mu 0.953
_exptl_absorpt_correction_T_max 0.7018
_exptl_absorpt_correction_T_min 0.7018
_exptl_absorpt_correction_type empirical
_exptl_absorpt_process_details SADABS
_exptl_crystal_colour COLORLESS
_exptl_crystal_density_diffrn 1.424
_exptl_crystal_density_method 'not measured'
_exptl_crystal_description BLOCK
_exptl_crystal_F_000 1440
_exptl_crystal_size_max 0.40
_exptl_crystal_size_mid 0.40
_exptl_crystal_size_min 0.40
_refine_diff_density_max 0.317
_refine_diff_density_min -0.351
_refine_diff_density_rms 0.053
_refine_ls_extinction_coef 0.00034(15)
_refine_ls_extinction_expression Fc^*^=kFc[1+0.001xFc^2^\l^3^/sin(2\q)]^-1/4^
_refine_ls_extinction_method SHELXL
_refine_ls_goodness_of_fit_ref 1.002
_refine_ls_hydrogen_treatment mixed
_refine_ls_matrix_type full
_refine_ls_number_parameters 357
_refine_ls_number_reflns 7468
_refine_ls_number_restraints 0
_refine_ls_restrained_S_all 1.002
_refine_ls_R_factor_all 0.0467
_refine_ls_R_factor_gt 0.0312
_refine_ls_shift/su_max 0.023
_refine_ls_shift/su_mean 0.002
_refine_ls_structure_factor_coef Fsqd
_refine_ls_weighting_details 'calc w=1/[\s^2^(Fo^2^)+(0.0416P)^2^+0.0000P] where P=(Fo^2^+2Fc^2^)/3'
_refine_ls_weighting_scheme calc
_refine_ls_wR_factor_gt 0.0721
_refine_ls_wR_factor_ref 0.0766
_reflns_number_gt 5777
_reflns_number_total 7468
_reflns_threshold_expression >2sigma(I)
_cod_data_source_file b607916d.txt
_cod_data_source_block tmsphs10
_cod_depositor_comments
;
The following automatic conversions were performed:
'_symmetry_cell_setting' value 'Monoclinic' changed to 'monoclinic'
according to '/home/saulius/struct/CIF-dictionaries/cif_core.dic'
dictionary named 'cif_core.dic' version 2.4.1 from
2010-06-29.

'_exptl_absorpt_correction_type' value 'EMPIRICAL' changed to
'empirical' according to
'/home/saulius/struct/CIF-dictionaries/cif_core.dic' dictionary named
'cif_core.dic' version 2.4.1 from 2010-06-29.

Automatic conversion script
Id: cif_fix_enum 1527 2010-12-29 10:47:43Z saulius 
;
_cod_original_sg_symbol_H-M P2(1)/c
_cod_database_code 7007636

loop_
_symmetry_equiv_pos_as_xyz
'x, y, z'
'-x, y+1/2, -z+1/2'
'-x, -y, -z'
'x, -y-1/2, z-1/2'

loop_
_atom_site_label
_atom_site_type_symbol
_atom_site_fract_x
_atom_site_fract_y
_atom_site_fract_z
_atom_site_U_iso_or_equiv
_atom_site_adp_type
_atom_site_occupancy
_atom_site_symmetry_multiplicity
_atom_site_calc_flag
_atom_site_refinement_flags
_atom_site_disorder_assembly
_atom_site_disorder_group
Cd Cd 0.144828(16) 0.126673(5) -0.075233(17) 0.04032(7) Uani 1 1 d . . .
S1 S 0.03747(6) 0.089906(18) -0.30942(6) 0.04541(15) Uani 1 1 d . . .
S2 S 0.31463(6) 0.172946(17) -0.13414(6) 0.04066(14) Uani 1 1 d . . .
S3 S 0.31751(6) 0.073676(19) 0.07719(6) 0.04438(15) Uani 1 1 d . . .
S4 S -0.00018(8) 0.15190(2) 0.04921(7) 0.05885(18) Uani 1 1 d . . .
B B 0.3968(3) 0.07662(9) -0.2156(3) 0.0457(6) Uani 1 1 d . . .
H1 H 0.471(2) 0.0612(7) -0.261(2) 0.048(6) Uiso 1 1 d . . .
N11 N 0.2817(2) 0.04487(6) -0.22210(19) 0.0448(5) Uani 1 1 d . . .
N12 N 0.0937(2) 0.00908(6) -0.23888(19) 0.0456(5) Uani 1 1 d . . .
N21 N 0.3357(2) 0.11382(6) -0.31169(19) 0.0432(5) Uani 1 1 d . . .
N22 N 0.2340(2) 0.16981(6) -0.41672(19) 0.0440(5) Uani 1 1 d . . .
N31 N 0.48869(18) 0.08946(6) -0.0658(2) 0.0408(4) Uani 1 1 d . . .
N32 N 0.57914(18) 0.10953(6) 0.1502(2) 0.0423(4) Uani 1 1 d . . .
C11 C 0.1403(2) 0.04687(7) -0.2555(2) 0.0411(5) Uani 1 1 d . . .
C12 C 0.3227(3) 0.00503(7) -0.1832(3) 0.0557(7) Uani 1 1 d . . .
H12A H 0.4153 -0.0050 -0.1546 0.067 Uiso 1 1 calc R . .
C13 C 0.2099(3) -0.01663(8) -0.1930(3) 0.0564(7) Uani 1 1 d . . .
H13A H 0.2089 -0.0445 -0.1724 0.068 Uiso 1 1 calc R . .
C14 C -0.0568(3) -0.00425(7) -0.2706(2) 0.0497(6) Uani 1 1 d . . .
C15 C -0.1209(4) 0.02066(10) -0.1838(3) 0.0721(8) Uani 1 1 d . . .
H15A H -0.1211 0.0493 -0.2064 0.108 Uiso 1 1 calc R . .
H15B H -0.0651 0.0166 -0.0867 0.108 Uiso 1 1 calc R . .
H15C H -0.2169 0.0117 -0.2039 0.108 Uiso 1 1 calc R . .
C16 C -0.0565(3) -0.04938(8) -0.2340(3) 0.0667(8) Uani 1 1 d . . .
H16A H -0.0148 -0.0652 -0.2872 0.100 Uiso 1 1 calc R . .
H16B H -0.1526 -0.0584 -0.2552 0.100 Uiso 1 1 calc R . .
H16C H -0.0020 -0.0531 -0.1364 0.100 Uiso 1 1 calc R . .
C17 C -0.1415(3) 0.00097(9) -0.4238(2) 0.0599(7) Uani 1 1 d . . .
H17A H -0.0978 -0.0145 -0.4758 0.090 Uiso 1 1 calc R . .
H17B H -0.1440 0.0296 -0.4480 0.090 Uiso 1 1 calc R . .
H17C H -0.2369 -0.0088 -0.4455 0.090 Uiso 1 1 calc R . .
C21 C 0.2933(2) 0.15153(7) -0.2920(2) 0.0388(5) Uani 1 1 d . . .
C22 C 0.3024(3) 0.10912(9) -0.4509(3) 0.0554(6) Uani 1 1 d . . .
H22A H 0.3213 0.0859 -0.4933 0.067 Uiso 1 1 calc R . .
C23 C 0.2392(3) 0.14261(9) -0.5159(3) 0.0550(7) Uani 1 1 d . . .
H23A H 0.2044 0.1471 -0.6116 0.066 Uiso 1 1 calc R . .
C24 C 0.1614(3) 0.21100(8) -0.4492(3) 0.0503(6) Uani 1 1 d . . .
C25 C 0.1004(4) 0.21712(11) -0.6049(3) 0.0828(10) Uani 1 1 d . . .
H25A H 0.1762 0.2174 -0.6390 0.124 Uiso 1 1 calc R . .
H25B H 0.0501 0.2428 -0.6266 0.124 Uiso 1 1 calc R . .
H25C H 0.0359 0.1950 -0.6481 0.124 Uiso 1 1 calc R . .
C26 C 0.2672(3) 0.24452(8) -0.3821(4) 0.0702(8) Uani 1 1 d . . .
H26A H 0.3425 0.2436 -0.4168 0.105 Uiso 1 1 calc R . .
H26B H 0.3061 0.2406 -0.2830 0.105 Uiso 1 1 calc R . .
H26C H 0.2204 0.2708 -0.4036 0.105 Uiso 1 1 calc R . .
C27 C 0.0398(3) 0.21085(9) -0.3990(3) 0.0653(8) Uani 1 1 d . . .
H27A H 0.0764 0.2070 -0.2999 0.098 Uiso 1 1 calc R . .
H27B H -0.0245 0.1889 -0.4434 0.098 Uiso 1 1 calc R . .
H27C H -0.0099 0.2366 -0.4219 0.098 Uiso 1 1 calc R . .
C31 C 0.4644(2) 0.09165(6) 0.0519(2) 0.0380(5) Uani 1 1 d . . .
C32 C 0.6193(2) 0.10618(8) -0.0419(3) 0.0494(6) Uani 1 1 d . . .
H32A H 0.6619 0.1085 -0.1069 0.059 Uiso 1 1 calc R . .
C33 C 0.6747(2) 0.11844(8) 0.0884(3) 0.0514(6) Uani 1 1 d . . .
H33A H 0.7631 0.1310 0.1314 0.062 Uiso 1 1 calc R . .
C34 C 0.5970(3) 0.12196(8) 0.2938(3) 0.0542(7) Uani 1 1 d . . .
C35 C 0.7435(3) 0.14087(11) 0.3639(4) 0.0855(11) Uani 1 1 d . . .
H35A H 0.7511 0.1649 0.3131 0.128 Uiso 1 1 calc R . .
H35B H 0.8148 0.1212 0.3653 0.128 Uiso 1 1 calc R . .
H35C H 0.7575 0.1485 0.4576 0.128 Uiso 1 1 calc R . .
C36 C 0.4861(3) 0.15440(9) 0.2834(3) 0.0682(8) Uani 1 1 d . . .
H36A H 0.4985 0.1775 0.2313 0.102 Uiso 1 1 calc R . .
H36B H 0.4969 0.1632 0.3752 0.102 Uiso 1 1 calc R . .
H36C H 0.3927 0.1430 0.2371 0.102 Uiso 1 1 calc R . .
C37 C 0.5860(3) 0.08501(10) 0.3767(3) 0.0718(9) Uani 1 1 d . . .
H37A H 0.4942 0.0725 0.3323 0.108 Uiso 1 1 calc R . .
H37B H 0.5979 0.0935 0.4691 0.108 Uiso 1 1 calc R . .
H37C H 0.6590 0.0656 0.3813 0.108 Uiso 1 1 calc R . .
C41 C -0.1362(2) 0.18034(8) -0.0734(3) 0.0513(6) Uani 1 1 d . . .
C42 C -0.1687(3) 0.17829(11) -0.2122(3) 0.0814(10) Uani 1 1 d . . .
H42A H -0.1197 0.1599 -0.2467 0.098 Uiso 1 1 calc R . .
C43 C -0.2728(4) 0.20292(16) -0.3036(4) 0.1247(18) Uani 1 1 d . . .
H43A H -0.2906 0.2016 -0.3983 0.150 Uiso 1 1 calc R . .
C44 C -0.3485(4) 0.22869(15) -0.2579(5) 0.1158(16) Uani 1 1 d . . .
H44A H -0.4170 0.2457 -0.3198 0.139 Uiso 1 1 calc R . .
C45 C -0.3246(4) 0.22961(11) -0.1234(5) 0.0904(11) Uani 1 1 d . . .
H45A H -0.3814 0.2460 -0.0919 0.109 Uiso 1 1 calc R . .
C46 C -0.2176(3) 0.20682(8) -0.0298(4) 0.0639(8) Uani 1 1 d . . .
H46A H -0.1994 0.2092 0.0648 0.077 Uiso 1 1 calc R . .

loop_
_atom_site_aniso_label
_atom_site_aniso_U_11
_atom_site_aniso_U_22
_atom_site_aniso_U_33
_atom_site_aniso_U_23
_atom_site_aniso_U_13
_atom_site_aniso_U_12
Cd 0.03949(10) 0.04035(11) 0.04270(11) -0.00130(7) 0.01730(7) -0.00007(7)
S1 0.0485(3) 0.0357(3) 0.0435(3) 0.0003(2) 0.0076(3) 0.0026(2)
S2 0.0493(3) 0.0358(3) 0.0389(3) -0.0019(2) 0.0190(3) -0.0040(2)
S3 0.0385(3) 0.0483(4) 0.0451(3) 0.0093(3) 0.0144(2) -0.0050(2)
S4 0.0616(4) 0.0696(5) 0.0563(4) 0.0023(3) 0.0346(3) 0.0094(3)
B 0.0503(15) 0.0408(15) 0.0479(16) 0.0018(12) 0.0206(13) 0.0077(12)
N11 0.0541(12) 0.0310(10) 0.0438(11) -0.0006(8) 0.0123(9) 0.0056(8)
N12 0.0608(12) 0.0326(11) 0.0381(11) -0.0020(8) 0.0126(9) -0.0038(9)
N21 0.0533(11) 0.0421(11) 0.0386(11) 0.0000(8) 0.0224(9) 0.0024(9)
N22 0.0527(11) 0.0434(11) 0.0390(11) 0.0055(9) 0.0208(9) 0.0018(9)
N31 0.0379(10) 0.0387(11) 0.0460(12) 0.0051(8) 0.0158(8) 0.0012(8)
N32 0.0364(10) 0.0390(11) 0.0468(12) 0.0036(9) 0.0103(8) 0.0006(8)
C11 0.0521(13) 0.0339(12) 0.0317(12) -0.0032(9) 0.0095(10) 0.0003(10)
C12 0.0661(16) 0.0337(13) 0.0558(16) -0.0011(11) 0.0100(13) 0.0089(12)
C13 0.0738(18) 0.0322(13) 0.0542(16) 0.0042(11) 0.0139(14) 0.0021(12)
C14 0.0664(16) 0.0442(14) 0.0400(14) -0.0028(11) 0.0219(12) -0.0112(12)
C15 0.098(2) 0.068(2) 0.0649(19) -0.0083(15) 0.0471(18) -0.0109(17)
C16 0.094(2) 0.0490(17) 0.0608(18) -0.0003(13) 0.0328(16) -0.0191(15)
C17 0.0635(16) 0.0636(18) 0.0449(15) -0.0050(12) 0.0119(13) -0.0174(13)
C21 0.0408(12) 0.0386(13) 0.0400(13) 0.0025(10) 0.0186(10) -0.0014(9)
C22 0.0767(17) 0.0512(16) 0.0469(15) -0.0062(12) 0.0331(13) 0.0032(14)
C23 0.0721(18) 0.0612(17) 0.0374(14) 0.0041(12) 0.0271(13) 0.0073(14)
C24 0.0539(14) 0.0444(14) 0.0486(15) 0.0096(11) 0.0148(12) 0.0063(11)
C25 0.106(3) 0.074(2) 0.060(2) 0.0265(16) 0.0226(18) 0.0214(19)
C26 0.0759(19) 0.0460(17) 0.085(2) 0.0139(15) 0.0261(17) -0.0064(14)
C27 0.0477(15) 0.072(2) 0.0684(19) -0.0011(15) 0.0126(13) 0.0113(13)
C31 0.0349(11) 0.0306(11) 0.0445(13) 0.0071(9) 0.0104(10) 0.0003(8)
C32 0.0405(12) 0.0497(15) 0.0617(17) 0.0109(13) 0.0236(12) 0.0028(11)
C33 0.0349(12) 0.0473(15) 0.0696(19) 0.0085(12) 0.0169(12) -0.0018(10)
C34 0.0421(13) 0.0628(17) 0.0464(15) -0.0057(12) 0.0038(11) 0.0021(11)
C35 0.0537(17) 0.107(3) 0.074(2) -0.0242(19) -0.0018(15) -0.0104(17)
C36 0.0607(17) 0.0638(19) 0.0695(19) -0.0156(15) 0.0125(14) 0.0056(14)
C37 0.0764(19) 0.087(2) 0.0429(16) 0.0121(15) 0.0118(14) 0.0133(17)
C41 0.0408(13) 0.0504(15) 0.0702(19) -0.0033(13) 0.0296(12) -0.0101(11)
C42 0.0611(18) 0.115(3) 0.065(2) -0.0078(19) 0.0195(15) 0.0306(18)
C43 0.088(3) 0.194(5) 0.077(3) -0.001(3) 0.015(2) 0.066(3)
C44 0.074(2) 0.151(4) 0.112(4) 0.010(3) 0.023(2) 0.052(3)
C45 0.068(2) 0.080(3) 0.136(4) 0.000(2) 0.053(2) 0.0171(18)
C46 0.0665(17) 0.0522(17) 0.089(2) -0.0049(15) 0.0475(16) -0.0007(14)

loop_
_atom_type_symbol
_atom_type_description
_atom_type_scat_dispersion_real
_atom_type_scat_dispersion_imag
_atom_type_scat_source
C C 0.0033 0.0016 'International Tables Vol C Tables 4.2.6.8 and 6.1.1.4'
H H 0.0000 0.0000 'International Tables Vol C Tables 4.2.6.8 and 6.1.1.4'
B B 0.0013 0.0007 'International Tables Vol C Tables 4.2.6.8 and 6.1.1.4'
N N 0.0061 0.0033 'International Tables Vol C Tables 4.2.6.8 and 6.1.1.4'
S S 0.1246 0.1234 'International Tables Vol C Tables 4.2.6.8 and 6.1.1.4'
Cd Cd -0.8075 1.2024 'International Tables Vol C Tables 4.2.6.8 and 6.1.1.4'

loop_
_geom_angle_atom_site_label_1
_geom_angle_atom_site_label_2
_geom_angle_atom_site_label_3
_geom_angle
_geom_angle_site_symmetry_1
_geom_angle_site_symmetry_3
_geom_angle_publ_flag
S4 Cd S2 122.00(2) . . ?
S4 Cd S3 108.12(2) . . ?
S2 Cd S3 100.458(19) . . ?
S4 Cd S1 122.39(2) . . ?
S2 Cd S1 97.68(2) . . ?
S3 Cd S1 102.78(2) . . ?
C11 S1 Cd 94.78(7) . . ?
C21 S2 Cd 97.86(7) . . ?
C31 S3 Cd 96.24(7) . . ?
C41 S4 Cd 105.14(9) . . ?
N31 B N21 112.5(2) . . ?
N31 B N11 112.7(2) . . ?
N21 B N11 112.6(2) . . ?
C11 N11 C12 107.2(2) . . ?
C11 N11 B 134.11(19) . . ?
C12 N11 B 118.6(2) . . ?
C11 N12 C13 107.6(2) . . ?
C11 N12 C14 127.7(2) . . ?
C13 N12 C14 124.7(2) . . ?
C21 N21 C22 107.4(2) . . ?
C21 N21 B 133.9(2) . . ?
C22 N21 B 118.4(2) . . ?
C21 N22 C23 107.9(2) . . ?
C21 N22 C24 127.85(19) . . ?
C23 N22 C24 124.1(2) . . ?
C31 N31 C32 108.3(2) . . ?
C31 N31 B 133.45(19) . . ?
C32 N31 B 117.9(2) . . ?
C31 N32 C33 107.2(2) . . ?
C31 N32 C34 128.0(2) . . ?
C33 N32 C34 124.5(2) . . ?
N11 C11 N12 108.29(19) . . ?
N11 C11 S1 125.74(17) . . ?
N12 C11 S1 125.97(18) . . ?
C13 C12 N11 108.9(2) . . ?
C12 C13 N12 107.9(2) . . ?
N12 C14 C17 109.1(2) . . ?
N12 C14 C16 108.6(2) . . ?
C17 C14 C16 108.7(2) . . ?
N12 C14 C15 110.0(2) . . ?
C17 C14 C15 111.3(2) . . ?
C16 C14 C15 109.1(2) . . ?
N21 C21 N22 108.12(19) . . ?
N21 C21 S2 125.76(17) . . ?
N22 C21 S2 126.11(17) . . ?
C23 C22 N21 109.2(2) . . ?
C22 C23 N22 107.4(2) . . ?
N22 C24 C26 109.8(2) . . ?
N22 C24 C25 109.0(2) . . ?
C26 C24 C25 109.5(2) . . ?
N22 C24 C27 108.4(2) . . ?
C26 C24 C27 112.1(2) . . ?
C25 C24 C27 108.1(2) . . ?
N31 C31 N32 107.94(19) . . ?
N31 C31 S3 126.42(17) . . ?
N32 C31 S3 125.61(18) . . ?
C33 C32 N31 108.5(2) . . ?
C32 C33 N32 108.1(2) . . ?
N32 C34 C37 110.3(2) . . ?
N32 C34 C36 108.1(2) . . ?
C37 C34 C36 112.6(3) . . ?
N32 C34 C35 108.5(2) . . ?
C37 C34 C35 108.7(2) . . ?
C36 C34 C35 108.6(2) . . ?
C42 C41 C46 116.3(3) . . ?
C42 C41 S4 123.9(2) . . ?
C46 C41 S4 119.8(2) . . ?
C41 C42 C43 121.3(3) . . ?
C44 C43 C42 120.9(4) . . ?
C45 C44 C43 119.1(4) . . ?
C44 C45 C46 121.1(4) . . ?
C45 C46 C41 121.1(3) . . ?

loop_
_geom_bond_atom_site_label_1
_geom_bond_atom_site_label_2
_geom_bond_distance
_geom_bond_site_symmetry_2
_geom_bond_publ_flag
Cd S4 2.4595(7) . ?
Cd S2 2.5537(6) . ?
Cd S3 2.5641(6) . ?
Cd S1 2.5784(6) . ?
S1 C11 1.725(2) . ?
S2 C21 1.733(2) . ?
S3 C31 1.726(2) . ?
S4 C41 1.764(3) . ?
B N31 1.553(3) . ?
B N21 1.556(3) . ?
B N11 1.555(4) . ?
N11 C11 1.358(3) . ?
N11 C12 1.387(3) . ?
N12 C11 1.363(3) . ?
N12 C13 1.389(3) . ?
N12 C14 1.514(3) . ?
N21 C21 1.354(3) . ?
N21 C22 1.375(3) . ?
N22 C21 1.355(3) . ?
N22 C23 1.386(3) . ?
N22 C24 1.519(3) . ?
N31 C31 1.349(3) . ?
N31 C32 1.379(3) . ?
N32 C31 1.368(3) . ?
N32 C33 1.393(3) . ?
N32 C34 1.502(3) . ?
C12 C13 1.327(4) . ?
C14 C17 1.520(3) . ?
C14 C16 1.530(3) . ?
C14 C15 1.541(4) . ?
C22 C23 1.326(4) . ?
C24 C26 1.518(4) . ?
C24 C25 1.523(4) . ?
C24 C27 1.523(4) . ?
C32 C33 1.327(4) . ?
C34 C37 1.520(4) . ?
C34 C36 1.531(4) . ?
C34 C35 1.531(4) . ?
C41 C42 1.365(4) . ?
C41 C46 1.395(4) . ?
C42 C43 1.392(5) . ?
C43 C44 1.351(5) . ?
C44 C45 1.335(5) . ?
C45 C46 1.383(5) . ?
